data_4081414
loop_
_publ_author_name
'Endo, Koji'
'Herbert, Myles B.'
'Grubbs, Robert H.'

_publ_section_title
;
 Investigations into Ruthenium Metathesis Catalysts with Six-Membered
 Chelating NHC Ligands: Relationship between Catalyst Structure and
 Stereoselectivity
;
_journal_issue 18
_journal_name_full Organometallics
_journal_page_first 5128
_journal_paper_doi 10.1021/om4006966
_journal_volume 32
_journal_year 2013
_chemical_formula_moiety 'C41 H48 N2 O3 Ru, C H2 Cl2'
_chemical_formula_sum 'C42 H50 Cl2 N2 O3 Ru'
_chemical_formula_weight 802.81
_chemical_name_systematic
;

 ?

;
_space_group_IT_number 14
_symmetry_cell_setting monoclinic
_symmetry_space_group_name_Hall '-P 2ybc'
_symmetry_space_group_name_H-M 'P 1 21/c 1'
_atom_sites_solution_hydrogens geom
_atom_sites_solution_primary direct
_atom_sites_solution_secondary difmap
_audit_creation_method SHELXL-97
_cell_angle_alpha 90.00
_cell_angle_beta 118.417(2)
_cell_angle_gamma 90.00
_cell_formula_units_Z 4
_cell_length_a 19.1787(8)
_cell_length_b 11.7916(5)
_cell_length_c 19.3300(8)
_cell_measurement_reflns_used 9458
_cell_measurement_temperature 100(2)
_cell_measurement_theta_max 42.92
_cell_measurement_theta_min 2.41
_cell_volume 3844.7(3)
_computing_cell_refinement 'Bruker SAINT-Plus v7.66A'
_computing_data_collection 'Bruker APEX2 v2009.7-0'
_computing_data_reduction 'Bruker SAINT-Plus v7.66A'
_computing_molecular_graphics 'Bruker XP v5.1'
_computing_publication_material 'Bruker XCIF 2008'
_computing_structure_refinement 'SHELXL-97 (Sheldrick, 2008)'
_computing_structure_solution 'SHELXS-97 (Sheldrick, 2008)'
_diffrn_ambient_temperature 100(2)
_diffrn_measured_fraction_theta_full 0.988
_diffrn_measured_fraction_theta_max 0.988
_diffrn_measurement_device_type 'Bruker KAPPA APEX II'
_diffrn_measurement_method '\w scans; 23 settings'
_diffrn_radiation_monochromator graphite
_diffrn_radiation_source 'fine-focus sealed tube'
_diffrn_radiation_type MoK\a
_diffrn_radiation_wavelength 0.71073
_diffrn_reflns_av_R_equivalents 0.0505
_diffrn_reflns_av_sigmaI/netI 0.0346
_diffrn_reflns_limit_h_max 37
_diffrn_reflns_limit_h_min -37
_diffrn_reflns_limit_k_max 22
_diffrn_reflns_limit_k_min -21
_diffrn_reflns_limit_l_max 36
_diffrn_reflns_limit_l_min -35
_diffrn_reflns_number 274890
_diffrn_reflns_theta_full 43.69
_diffrn_reflns_theta_max 43.69
_diffrn_reflns_theta_min 2.10
_exptl_absorpt_coefficient_mu 0.587
_exptl_absorpt_correction_T_max 0.9223
_exptl_absorpt_correction_T_min 0.8670
_exptl_absorpt_correction_type none
_exptl_crystal_colour 'Deep purple'
_exptl_crystal_density_diffrn 1.387
_exptl_crystal_density_method 'not measured'
_exptl_crystal_description Fragment
_exptl_crystal_F_000 1672
_exptl_crystal_size_max 0.25
_exptl_crystal_size_mid 0.19
_exptl_crystal_size_min 0.14
_refine_diff_density_max 1.427
_refine_diff_density_min -1.384
_refine_diff_density_rms 0.081
_refine_ls_extinction_method none
_refine_ls_goodness_of_fit_ref 2.059
_refine_ls_hydrogen_treatment Riding
_refine_ls_matrix_type 'Full matrix'
_refine_ls_number_parameters 479
_refine_ls_number_reflns 29175
_refine_ls_number_restraints 0
_refine_ls_restrained_S_all 2.059
_refine_ls_R_factor_all 0.0457
_refine_ls_R_factor_gt 0.0295
_refine_ls_shift/su_max 0.007
_refine_ls_shift/su_mean 0.000
_refine_ls_structure_factor_coef Fsqd
_refine_ls_weighting_details w=1/s^2^(Fo^2^)
_refine_ls_weighting_scheme sigma
_refine_ls_wR_factor_gt 0.0517
_refine_ls_wR_factor_ref 0.0524
_reflns_number_gt 22486
_reflns_number_total 29175
_reflns_threshold_expression >2sigma(I)
_cod_data_source_file om4006966_si_002.cif
_cod_data_source_block kje01
_cod_depositor_comments
;
The following automatic conversions were performed:

'_symmetry_cell_setting' value 'Monoclinic' changed to 'monoclinic'
according to /home/saulius/struct/CIF-dictionaries/cif_core.dic
dictionary named 'cif_core.dic' version 2.4.2 from
2011-04-26.

'_refine_ls_weighting_scheme' value 'Sigma' changed to
'sigma' according to
/home/saulius/struct/CIF-dictionaries/cif_core.dic dictionary named
'cif_core.dic' version 2.4.2 from 2011-04-26.

Automatic conversion script
Id: cif_fix_values 1891 2012-01-12 08:04:46Z andrius 

The following automatic conversions were performed:

'_atom_sites_solution_primary' value 'Direct methods' was changed to
'direct'.

'_atom_sites_solution_secondary' value 'Difference Fourier map' was
changed to 'difmap'.

'_atom_sites_solution_hydrogens' value 'Geometric positions' was
changed to 'geom'.

Automatic conversion script
Id: cif_fix_values 6452 2018-10-05 10:23:21Z andrius 
;
_cod_original_sg_symbol_H-M P2(1)/c
_cod_database_code 4081414

loop_
_symmetry_equiv_pos_as_xyz
'x, y, z'
'-x, y+1/2, -z+1/2'
'-x, -y, -z'
'x, -y-1/2, z-1/2'

loop_
_atom_site_label
_atom_site_type_symbol
_atom_site_fract_x
_atom_site_fract_y
_atom_site_fract_z
_atom_site_U_iso_or_equiv
_atom_site_adp_type
_atom_site_occupancy
_atom_site_symmetry_multiplicity
_atom_site_calc_flag
_atom_site_refinement_flags
_atom_site_disorder_assembly
_atom_site_disorder_group
Ru1 Ru 0.713316(3) 0.018900(5) 0.654025(3) 0.01022(1) Uani 1 1 d . . .
O1 O 0.72685(3) -0.01649(5) 0.54269(3) 0.01435(9) Uani 1 1 d . . .
O2 O 0.84628(3) -0.01390(5) 0.74313(3) 0.01550(9) Uani 1 1 d . . .
O3 O 0.80563(3) 0.15160(4) 0.68652(3) 0.01481(10) Uani 1 1 d . . .
N1 N 0.69581(4) -0.03577(5) 0.79163(4) 0.01390(11) Uani 1 1 d . . .
N2 N 0.62664(4) 0.11721(5) 0.73583(4) 0.01321(11) Uani 1 1 d . . .
C1 C 0.67869(4) 0.04126(6) 0.73236(4) 0.01218(12) Uani 1 1 d . . .
C2 C 0.64232(5) -0.02451(7) 0.82602(5) 0.01698(13) Uani 1 1 d . . .
H2A H 0.6712 -0.0340 0.8839 0.020 Uiso 1 1 calc R . .
H2B H 0.5984 -0.0801 0.8031 0.020 Uiso 1 1 calc R . .
C3 C 0.61225(5) 0.09606(7) 0.80317(5) 0.01916(15) Uani 1 1 d . . .
H3A H 0.5552 0.1018 0.7876 0.023 Uiso 1 1 calc R . .
H3B H 0.6424 0.1497 0.8467 0.023 Uiso 1 1 calc R . .
C4 C 0.73816(4) -0.13796(6) 0.79829(4) 0.01410(13) Uani 1 1 d . . .
C5 C 0.79369(5) -0.17793(7) 0.87258(5) 0.01684(14) Uani 1 1 d . . .
C6 C 0.83447(5) -0.27740(7) 0.87598(5) 0.01967(15) Uani 1 1 d . . .
H6 H 0.8706 -0.3074 0.9260 0.024 Uiso 1 1 calc R . .
C7 C 0.82414(5) -0.33420(7) 0.80877(5) 0.01961(15) Uani 1 1 d . . .
C8 C 0.76984(5) -0.29104(6) 0.73591(5) 0.01744(14) Uani 1 1 d . . .
H8 H 0.7627 -0.3287 0.6896 0.021 Uiso 1 1 calc R . .
C9 C 0.72544(4) -0.19364(6) 0.72904(5) 0.01415(13) Uani 1 1 d . . .
C10 C 0.81373(6) -0.11468(8) 0.94716(5) 0.02274(16) Uani 1 1 d . . .
H10A H 0.8092 -0.0330 0.9367 0.034 Uiso 1 1 calc R . .
H10B H 0.8681 -0.1329 0.9868 0.034 Uiso 1 1 calc R . .
H10C H 0.7770 -0.1369 0.9666 0.034 Uiso 1 1 calc R . .
C11 C 0.87269(6) -0.43768(8) 0.81530(6) 0.02761(19) Uani 1 1 d . . .
H11A H 0.9289 -0.4169 0.8394 0.041 Uiso 1 1 calc R . .
H11B H 0.8558 -0.4690 0.7627 0.041 Uiso 1 1 calc R . .
H11C H 0.8650 -0.4946 0.8480 0.041 Uiso 1 1 calc R . .
C12 C 0.66862(4) -0.14393(6) 0.65149(5) 0.01467(13) Uani 1 1 d . . .
H12A H 0.6145 -0.1402 0.6456 0.018 Uiso 1 1 calc R . .
H12B H 0.6672 -0.1891 0.6077 0.018 Uiso 1 1 calc R . .
C13 C 0.61149(4) 0.22997(6) 0.70391(4) 0.01240(12) Uani 1 1 d . . .
C14 C 0.53354(4) 0.26069(6) 0.65033(5) 0.01417(13) Uani 1 1 d . . .
C15 C 0.51856(5) 0.37199(6) 0.62249(5) 0.01631(13) Uani 1 1 d . . .
H15 H 0.4660 0.3930 0.5857 0.020 Uiso 1 1 calc R . .
C16 C 0.57821(5) 0.45290(6) 0.64701(5) 0.01725(14) Uani 1 1 d . . .
C17 C 0.65471(5) 0.42087(6) 0.70199(5) 0.01689(14) Uani 1 1 d . . .
H17 H 0.6960 0.4755 0.7194 0.020 Uiso 1 1 calc R . .
C18 C 0.67258(4) 0.31070(6) 0.73233(4) 0.01407(13) Uani 1 1 d . . .
C19 C 0.46573(5) 0.17815(7) 0.62319(6) 0.02106(16) Uani 1 1 d . . .
H19A H 0.4402 0.1855 0.6564 0.032 Uiso 1 1 calc R . .
H19B H 0.4858 0.1007 0.6270 0.032 Uiso 1 1 calc R . .
H19C H 0.4271 0.1945 0.5684 0.032 Uiso 1 1 calc R . .
C20 C 0.55995(6) 0.57276(7) 0.61636(6) 0.02705(19) Uani 1 1 d . . .
H20A H 0.5970 0.6250 0.6564 0.041 Uiso 1 1 calc R . .
H20B H 0.5056 0.5920 0.6042 0.041 Uiso 1 1 calc R . .
H20C H 0.5654 0.5791 0.5686 0.041 Uiso 1 1 calc R . .
C21 C 0.75400(5) 0.28434(7) 0.79798(5) 0.01918(15) Uani 1 1 d . . .
H21A H 0.7939 0.3130 0.7844 0.029 Uiso 1 1 calc R . .
H21B H 0.7600 0.2021 0.8058 0.029 Uiso 1 1 calc R . .
H21C H 0.7612 0.3208 0.8465 0.029 Uiso 1 1 calc R . .
C22 C 0.61987(4) 0.07694(6) 0.57548(4) 0.01353(12) Uani 1 1 d . . .
H22 H 0.5789 0.1005 0.5867 0.016 Uiso 1 1 calc R . .
C23 C 0.60955(4) 0.08632(6) 0.49629(4) 0.01300(12) Uani 1 1 d . . .
C24 C 0.54516(5) 0.14295(7) 0.43635(5) 0.01601(13) Uani 1 1 d . . .
H24 H 0.5068 0.1775 0.4473 0.019 Uiso 1 1 calc R . .
C25 C 0.53648(5) 0.14937(7) 0.36104(5) 0.01825(15) Uani 1 1 d . . .
H25 H 0.4925 0.1881 0.3207 0.022 Uiso 1 1 calc R . .
C26 C 0.59242(5) 0.09890(7) 0.34504(5) 0.01859(15) Uani 1 1 d . . .
H26 H 0.5858 0.1020 0.2932 0.022 Uiso 1 1 calc R . .
C27 C 0.65843(5) 0.04350(7) 0.40392(5) 0.01693(14) Uani 1 1 d . . .
H27 H 0.6972 0.0106 0.3927 0.020 Uiso 1 1 calc R . .
C28 C 0.66641(4) 0.03736(6) 0.47901(4) 0.01321(12) Uani 1 1 d . . .
C29 C 0.78781(5) -0.07633(7) 0.53144(5) 0.01626(13) Uani 1 1 d . . .
H29 H 0.7628 -0.1104 0.4776 0.020 Uiso 1 1 calc R . .
C30 C 0.81954(5) -0.17006(7) 0.59168(5) 0.02108(16) Uani 1 1 d . . .
H30A H 0.8414 -0.1375 0.6446 0.032 Uiso 1 1 calc R . .
H30B H 0.8613 -0.2111 0.5866 0.032 Uiso 1 1 calc R . .
H30C H 0.7765 -0.2225 0.5830 0.032 Uiso 1 1 calc R . .
C31 C 0.85058(5) 0.00788(7) 0.53870(6) 0.02345(17) Uani 1 1 d . . .
H31A H 0.8262 0.0670 0.4986 0.035 Uiso 1 1 calc R . .
H31B H 0.8914 -0.0314 0.5311 0.035 Uiso 1 1 calc R . .
H31C H 0.8748 0.0425 0.5911 0.035 Uiso 1 1 calc R . .
C32 C 0.86095(4) 0.08728(6) 0.73404(4) 0.01320(12) Uani 1 1 d . . .
C33 C 0.94507(5) 0.13520(7) 0.78208(5) 0.01567(13) Uani 1 1 d . . .
C34 C 1.00591(5) 0.03986(8) 0.79973(6) 0.02309(17) Uani 1 1 d . . .
H34A H 1.0018 0.0115 0.7503 0.035 Uiso 1 1 calc R . .
H34B H 0.9953 -0.0221 0.8272 0.035 Uiso 1 1 calc R . .
H34C H 1.0594 0.0694 0.8329 0.035 Uiso 1 1 calc R . .
C35 C 0.95880(6) 0.22931(8) 0.73538(5) 0.02315(17) Uani 1 1 d . . .
H35A H 0.9525 0.1984 0.6857 0.035 Uiso 1 1 calc R . .
H35B H 1.0126 0.2596 0.7661 0.035 Uiso 1 1 calc R . .
H35C H 0.9202 0.2902 0.7245 0.035 Uiso 1 1 calc R . .
C36 C 0.95034(4) 0.17771(6) 0.85963(4) 0.01433(13) Uani 1 1 d . . .
C37 C 0.93743(5) 0.10176(7) 0.90815(5) 0.01828(14) Uani 1 1 d . . .
H37 H 0.9260 0.0246 0.8928 0.022 Uiso 1 1 calc R . .
C38 C 0.94107(5) 0.13722(8) 0.97807(5) 0.02227(16) Uani 1 1 d . . .
H38 H 0.9325 0.0842 1.0103 0.027 Uiso 1 1 calc R . .
C39 C 0.95707(5) 0.24962(8) 1.00132(5) 0.02309(17) Uani 1 1 d . . .
H39 H 0.9594 0.2741 1.0492 0.028 Uiso 1 1 calc R . .
C40 C 0.96962(5) 0.32565(7) 0.95390(5) 0.02079(16) Uani 1 1 d . . .
H40 H 0.9804 0.4029 0.9693 0.025 Uiso 1 1 calc R . .
C41 C 0.96666(5) 0.29027(7) 0.88394(5) 0.01699(14) Uani 1 1 d . . .
H41 H 0.9759 0.3435 0.8523 0.020 Uiso 1 1 calc R . .
C51 C 0.72436(7) 0.34685(8) 0.56232(7) 0.0320(2) Uani 1 1 d . . .
H51A H 0.7520 0.3139 0.6158 0.038 Uiso 0.387(8) 1 calc PR A 1
H51B H 0.6694 0.3174 0.5357 0.038 Uiso 0.387(8) 1 calc PR A 1
H51C H 0.6749 0.3017 0.5378 0.038 Uiso 0.613(8) 1 calc PR A 2
H51D H 0.7532 0.3275 0.6189 0.038 Uiso 0.613(8) 1 calc PR A 2
Cl1A Cl 0.7230(4) 0.49483(19) 0.5684(3) 0.0835(9) Uani 0.387(8) 1 d P A 1
Cl2A Cl 0.7731(3) 0.3077(2) 0.5095(3) 0.0477(7) Uani 0.387(8) 1 d P A 1
Cl1B Cl 0.70080(10) 0.49077(13) 0.55183(9) 0.0474(3) Uani 0.613(8) 1 d P A 2
Cl2B Cl 0.78298(15) 0.31157(18) 0.51836(17) 0.0430(4) Uani 0.613(8) 1 d P A 2

loop_
_atom_site_aniso_label
_atom_site_aniso_U_11
_atom_site_aniso_U_22
_atom_site_aniso_U_33
_atom_site_aniso_U_23
_atom_site_aniso_U_13
_atom_site_aniso_U_12
Ru1 0.01083(2) 0.01001(2) 0.00944(2) 0.00018(2) 0.00450(2) 0.00090(2)
O1 0.0133(2) 0.0178(2) 0.0124(2) 0.0001(2) 0.00645(17) 0.00334(19)
O2 0.0157(2) 0.0124(2) 0.0161(2) 0.0007(2) 0.00572(18) -0.00085(19)
O3 0.0157(2) 0.0130(2) 0.0141(2) 0.00067(18) 0.00584(19) -0.00028(18)
N1 0.0178(3) 0.0126(3) 0.0130(3) 0.0030(2) 0.0088(2) 0.0032(2)
N2 0.0171(3) 0.0113(3) 0.0141(3) 0.0016(2) 0.0099(2) 0.0020(2)
C1 0.0128(3) 0.0113(3) 0.0110(3) 0.0001(2) 0.0044(2) 0.0003(2)
C2 0.0220(3) 0.0165(3) 0.0170(3) 0.0032(3) 0.0129(3) 0.0021(3)
C3 0.0279(4) 0.0172(3) 0.0201(4) 0.0031(3) 0.0177(3) 0.0045(3)
C4 0.0147(3) 0.0114(3) 0.0159(3) 0.0023(2) 0.0070(3) 0.0007(2)
C5 0.0169(3) 0.0154(3) 0.0166(3) 0.0043(3) 0.0066(3) -0.0002(3)
C6 0.0167(3) 0.0177(4) 0.0219(4) 0.0077(3) 0.0071(3) 0.0023(3)
C7 0.0162(3) 0.0131(3) 0.0296(4) 0.0047(3) 0.0109(3) 0.0016(3)
C8 0.0184(3) 0.0121(3) 0.0231(4) -0.0004(3) 0.0109(3) -0.0007(3)
C9 0.0141(3) 0.0112(3) 0.0173(3) 0.0008(2) 0.0076(3) -0.0011(2)
C10 0.0262(4) 0.0233(4) 0.0146(4) 0.0042(3) 0.0063(3) 0.0015(3)
C11 0.0235(4) 0.0190(4) 0.0399(5) 0.0052(4) 0.0147(4) 0.0067(3)
C12 0.0144(3) 0.0130(3) 0.0152(3) -0.0013(2) 0.0059(3) -0.0011(2)
C13 0.0153(3) 0.0110(3) 0.0126(3) -0.0001(2) 0.0080(2) 0.0009(2)
C14 0.0148(3) 0.0132(3) 0.0149(3) -0.0007(2) 0.0074(3) 0.0004(2)
C15 0.0164(3) 0.0149(3) 0.0165(3) 0.0013(3) 0.0069(3) 0.0033(2)
C16 0.0227(4) 0.0126(3) 0.0190(4) 0.0023(3) 0.0119(3) 0.0014(3)
C17 0.0193(3) 0.0139(3) 0.0199(4) -0.0005(3) 0.0114(3) -0.0029(3)
C18 0.0147(3) 0.0149(3) 0.0138(3) -0.0014(2) 0.0077(3) -0.0003(2)
C19 0.0154(3) 0.0171(4) 0.0281(4) -0.0023(3) 0.0083(3) -0.0019(3)
C20 0.0320(5) 0.0153(4) 0.0347(5) 0.0074(3) 0.0166(4) 0.0035(3)
C21 0.0154(3) 0.0197(4) 0.0187(4) -0.0038(3) 0.0051(3) 0.0002(3)
C22 0.0137(3) 0.0141(3) 0.0123(3) -0.0012(2) 0.0059(2) 0.0010(2)
C23 0.0129(3) 0.0129(3) 0.0117(3) -0.0008(2) 0.0046(2) -0.0007(2)
C24 0.0154(3) 0.0162(3) 0.0139(3) 0.0002(3) 0.0049(3) 0.0010(2)
C25 0.0192(4) 0.0179(4) 0.0136(3) 0.0033(3) 0.0046(3) -0.0010(3)
C26 0.0224(4) 0.0210(4) 0.0127(3) 0.0020(3) 0.0087(3) -0.0044(3)
C27 0.0180(3) 0.0199(4) 0.0156(3) 0.0000(3) 0.0102(3) -0.0026(3)
C28 0.0133(3) 0.0129(3) 0.0126(3) -0.0003(2) 0.0055(2) -0.0018(2)
C29 0.0165(3) 0.0168(3) 0.0181(3) -0.0034(3) 0.0104(3) 0.0017(3)
C30 0.0231(4) 0.0200(4) 0.0215(4) -0.0004(3) 0.0117(3) 0.0066(3)
C31 0.0192(4) 0.0233(4) 0.0327(4) -0.0036(3) 0.0162(3) -0.0011(3)
C32 0.0149(3) 0.0138(3) 0.0115(3) -0.0015(2) 0.0068(2) -0.0006(2)
C33 0.0146(3) 0.0165(3) 0.0160(3) -0.0020(3) 0.0074(3) -0.0027(2)
C34 0.0161(3) 0.0260(4) 0.0266(4) -0.0060(3) 0.0097(3) 0.0010(3)
C35 0.0245(4) 0.0266(4) 0.0194(4) -0.0023(3) 0.0112(3) -0.0107(3)
C36 0.0114(3) 0.0146(3) 0.0139(3) -0.0006(2) 0.0035(2) 0.0002(2)
C37 0.0194(4) 0.0164(3) 0.0162(3) 0.0002(3) 0.0062(3) -0.0014(3)
C38 0.0229(4) 0.0256(4) 0.0163(4) 0.0009(3) 0.0078(3) -0.0026(3)
C39 0.0206(4) 0.0303(5) 0.0168(4) -0.0066(3) 0.0075(3) -0.0020(3)
C40 0.0185(4) 0.0183(4) 0.0222(4) -0.0063(3) 0.0069(3) -0.0018(3)
C41 0.0144(3) 0.0151(3) 0.0188(4) -0.0007(3) 0.0057(3) -0.0006(2)
C51 0.0383(6) 0.0215(4) 0.0442(6) 0.0072(4) 0.0261(5) 0.0012(4)
Cl1A 0.195(3) 0.0187(7) 0.1089(18) -0.0183(9) 0.131(2) -0.0232(12)
Cl2A 0.0917(19) 0.0185(7) 0.0473(11) -0.0014(7) 0.0448(12) 0.0088(8)
Cl1B 0.0815(7) 0.0355(6) 0.0527(5) 0.0228(5) 0.0543(5) 0.0290(5)
Cl2B 0.0542(5) 0.0437(8) 0.0454(7) 0.0149(5) 0.0353(5) 0.0239(5)

loop_
_atom_type_symbol
_atom_type_description
_atom_type_scat_dispersion_real
_atom_type_scat_dispersion_imag
_atom_type_scat_source
C C 0.0033 0.0016 'International Tables Vol C Tables 4.2.6.8 and 6.1.1.4'
H H 0.0000 0.0000 'International Tables Vol C Tables 4.2.6.8 and 6.1.1.4'
N N 0.0061 0.0033 'International Tables Vol C Tables 4.2.6.8 and 6.1.1.4'
O O 0.0106 0.0060 'International Tables Vol C Tables 4.2.6.8 and 6.1.1.4'
Cl Cl 0.1484 0.1585 'International Tables Vol C Tables 4.2.6.8 and 6.1.1.4'
Ru Ru -1.2594 0.8363 'International Tables Vol C Tables 4.2.6.8 and 6.1.1.4'

loop_
_geom_angle_atom_site_label_1
_geom_angle_atom_site_label_2
_geom_angle_atom_site_label_3
_geom_angle
_geom_angle_publ_flag
C22 Ru1 C1 91.88(3) yes
C22 Ru1 C12 95.42(3) yes
C1 Ru1 C12 81.63(3) yes
C22 Ru1 O3 107.67(3) yes
C1 Ru1 O3 101.93(3) yes
C12 Ru1 O3 156.40(3) yes
C22 Ru1 O1 78.30(3) yes
C1 Ru1 O1 167.92(2) yes
C12 Ru1 O1 92.21(3) yes
O3 Ru1 O1 87.89(2) yes
C22 Ru1 O2 164.37(3) yes
C1 Ru1 O2 96.10(3) yes
C12 Ru1 O2 99.02(2) yes
O3 Ru1 O2 57.51(2) yes
O1 Ru1 O2 95.131(19) yes
C28 O1 C29 118.64(6) ?
C28 O1 Ru1 109.07(4) ?
C29 O1 Ru1 132.16(4) ?
C32 O2 Ru1 88.75(4) ?
C32 O3 Ru1 93.61(4) ?
C1 N1 C4 122.32(6) ?
C1 N1 C2 112.09(6) ?
C4 N1 C2 121.73(6) ?
C1 N2 C13 126.08(6) ?
C1 N2 C3 112.36(6) ?
C13 N2 C3 116.83(6) ?
N2 C1 N1 106.42(6) ?
N2 C1 Ru1 131.08(5) ?
N1 C1 Ru1 121.77(5) ?
N1 C2 C3 101.71(6) ?
N1 C2 H2A 111.4 ?
C3 C2 H2A 111.4 ?
N1 C2 H2B 111.4 ?
C3 C2 H2B 111.4 ?
H2A C2 H2B 109.3 ?
N2 C3 C2 102.15(6) ?
N2 C3 H3A 111.3 ?
C2 C3 H3A 111.3 ?
N2 C3 H3B 111.3 ?
C2 C3 H3B 111.3 ?
H3A C3 H3B 109.2 ?
C5 C4 C9 121.49(7) ?
C5 C4 N1 119.99(7) ?
C9 C4 N1 118.45(6) ?
C6 C5 C4 117.85(8) ?
C6 C5 C10 119.41(7) ?
C4 C5 C10 122.64(7) ?
C7 C6 C5 122.30(8) ?
C7 C6 H6 118.8 ?
C5 C6 H6 118.8 ?
C6 C7 C8 118.40(7) ?
C6 C7 C11 120.38(8) ?
C8 C7 C11 121.19(8) ?
C7 C8 C9 121.74(8) ?
C7 C8 H8 119.1 ?
C9 C8 H8 119.1 ?
C8 C9 C4 118.16(7) ?
C8 C9 C12 122.63(7) ?
C4 C9 C12 119.13(7) ?
C5 C10 H10A 109.5 ?
C5 C10 H10B 109.5 ?
H10A C10 H10B 109.5 ?
C5 C10 H10C 109.5 ?
H10A C10 H10C 109.5 ?
H10B C10 H10C 109.5 ?
C7 C11 H11A 109.5 ?
C7 C11 H11B 109.5 ?
H11A C11 H11B 109.5 ?
C7 C11 H11C 109.5 ?
H11A C11 H11C 109.5 ?
H11B C11 H11C 109.5 ?
C9 C12 Ru1 103.99(5) ?
C9 C12 H12A 111.0 ?
Ru1 C12 H12A 111.0 ?
C9 C12 H12B 111.0 ?
Ru1 C12 H12B 111.0 ?
H12A C12 H12B 109.0 ?
C14 C13 C18 120.81(7) ?
C14 C13 N2 118.90(6) ?
C18 C13 N2 119.96(7) ?
C15 C14 C13 118.65(7) ?
C15 C14 C19 119.25(7) ?
C13 C14 C19 122.09(7) ?
C16 C15 C14 121.98(7) ?
C16 C15 H15 119.0 ?
C14 C15 H15 119.0 ?
C15 C16 C17 118.14(7) ?
C15 C16 C20 120.69(8) ?
C17 C16 C20 121.14(8) ?
C16 C17 C18 122.04(7) ?
C16 C17 H17 119.0 ?
C18 C17 H17 119.0 ?
C17 C18 C13 118.26(7) ?
C17 C18 C21 119.65(7) ?
C13 C18 C21 121.92(7) ?
C14 C19 H19A 109.5 ?
C14 C19 H19B 109.5 ?
H19A C19 H19B 109.5 ?
C14 C19 H19C 109.5 ?
H19A C19 H19C 109.5 ?
H19B C19 H19C 109.5 ?
C16 C20 H20A 109.5 ?
C16 C20 H20B 109.5 ?
H20A C20 H20B 109.5 ?
C16 C20 H20C 109.5 ?
H20A C20 H20C 109.5 ?
H20B C20 H20C 109.5 ?
C18 C21 H21A 109.5 ?
C18 C21 H21B 109.5 ?
H21A C21 H21B 109.5 ?
C18 C21 H21C 109.5 ?
H21A C21 H21C 109.5 ?
H21B C21 H21C 109.5 ?
C23 C22 Ru1 119.23(5) ?
C23 C22 H22 120.4 ?
Ru1 C22 H22 120.4 ?
C24 C23 C28 118.56(7) ?
C24 C23 C22 122.29(7) ?
C28 C23 C22 119.14(7) ?
C25 C24 C23 120.92(7) ?
C25 C24 H24 119.5 ?
C23 C24 H24 119.5 ?
C26 C25 C24 119.51(7) ?
C26 C25 H25 120.2 ?
C24 C25 H25 120.2 ?
C25 C26 C27 121.13(7) ?
C25 C26 H26 119.4 ?
C27 C26 H26 119.4 ?
C28 C27 C26 118.86(7) ?
C28 C27 H27 120.6 ?
C26 C27 H27 120.6 ?
O1 C28 C27 125.80(7) ?
O1 C28 C23 113.19(6) ?
C27 C28 C23 120.99(7) ?
O1 C29 C30 107.17(6) ?
O1 C29 C31 108.98(6) ?
C30 C29 C31 113.46(7) ?
O1 C29 H29 109.0 ?
C30 C29 H29 109.0 ?
C31 C29 H29 109.0 ?
C29 C30 H30A 109.5 ?
C29 C30 H30B 109.5 ?
H30A C30 H30B 109.5 ?
C29 C30 H30C 109.5 ?
H30A C30 H30C 109.5 ?
H30B C30 H30C 109.5 ?
C29 C31 H31A 109.5 ?
C29 C31 H31B 109.5 ?
H31A C31 H31B 109.5 ?
C29 C31 H31C 109.5 ?
H31A C31 H31C 109.5 ?
H31B C31 H31C 109.5 ?
O2 C32 O3 120.12(7) ?
O2 C32 C33 120.35(7) ?
O3 C32 C33 119.51(6) ?
C35 C33 C32 109.65(7) ?
C35 C33 C34 109.62(7) ?
C32 C33 C34 109.46(6) ?
C35 C33 C36 112.87(7) ?
C32 C33 C36 105.80(6) ?
C34 C33 C36 109.35(7) ?
C33 C34 H34A 109.5 ?
C33 C34 H34B 109.5 ?
H34A C34 H34B 109.5 ?
C33 C34 H34C 109.5 ?
H34A C34 H34C 109.5 ?
H34B C34 H34C 109.5 ?
C33 C35 H35A 109.5 ?
C33 C35 H35B 109.5 ?
H35A C35 H35B 109.5 ?
C33 C35 H35C 109.5 ?
H35A C35 H35C 109.5 ?
H35B C35 H35C 109.5 ?
C41 C36 C37 117.77(7) ?
C41 C36 C33 122.65(7) ?
C37 C36 C33 119.58(7) ?
C38 C37 C36 121.17(8) ?
C38 C37 H37 119.4 ?
C36 C37 H37 119.4 ?
C37 C38 C39 120.39(8) ?
C37 C38 H38 119.8 ?
C39 C38 H38 119.8 ?
C40 C39 C38 119.11(8) ?
C40 C39 H39 120.4 ?
C38 C39 H39 120.4 ?
C39 C40 C41 120.72(8) ?
C39 C40 H40 119.6 ?
C41 C40 H40 119.6 ?
C40 C41 C36 120.85(8) ?
C40 C41 H41 119.6 ?
C36 C41 H41 119.6 ?
Cl2A C51 Cl1B 111.79(13) ?
Cl2A C51 Cl1A 109.45(15) ?
Cl1B C51 Cl1A 13.0(2) ?
Cl2A C51 Cl2B 6.2(2) ?
Cl1B C51 Cl2B 111.44(10) ?
Cl1A C51 Cl2B 107.66(14) ?
Cl2A C51 H51A 109.8 ?
Cl1B C51 H51A 118.9 ?
Cl1A C51 H51A 109.8 ?
Cl2B C51 H51A 105.4 ?
Cl2A C51 H51B 109.8 ?
Cl1B C51 H51B 97.4 ?
Cl1A C51 H51B 109.8 ?
Cl2B C51 H51B 115.8 ?
H51A C51 H51B 108.2 ?
Cl2A C51 H51C 103.7 ?
Cl1B C51 H51C 109.3 ?
Cl1A C51 H51C 121.8 ?
Cl2B C51 H51C 109.3 ?
H51A C51 H51C 101.7 ?
H51B C51 H51C 12.0 ?
Cl2A C51 H51D 114.4 ?
Cl1B C51 H51D 109.3 ?
Cl1A C51 H51D 100.0 ?
Cl2B C51 H51D 109.3 ?
H51A C51 H51D 9.8 ?
H51B C51 H51D 112.9 ?
H51C C51 H51D 108.0 ?

loop_
_geom_bond_atom_site_label_1
_geom_bond_atom_site_label_2
_geom_bond_distance
_geom_bond_publ_flag
Ru1 C22 1.8427(7) yes
Ru1 C1 1.9392(7) yes
Ru1 C12 2.0938(7) yes
Ru1 O3 2.2179(5) yes
Ru1 O1 2.3248(5) yes
Ru1 O2 2.3321(5) yes
O1 C28 1.3799(9) ?
O1 C29 1.4677(9) ?
O2 C32 1.2572(9) ?
O3 C32 1.2716(9) ?
N1 C1 1.3736(9) ?
N1 C4 1.4243(10) ?
N1 C2 1.4702(10) ?
N2 C1 1.3664(9) ?
N2 C13 1.4361(10) ?
N2 C3 1.4745(10) ?
C2 C3 1.5188(11) ?
C2 H2A 0.9900 ?
C2 H2B 0.9900 ?
C3 H3A 0.9900 ?
C3 H3B 0.9900 ?
C4 C5 1.4010(11) ?
C4 C9 1.4042(11) ?
C5 C6 1.3938(12) ?
C5 C10 1.5016(12) ?
C6 C7 1.3896(13) ?
C6 H6 0.9500 ?
C7 C8 1.3896(12) ?
C7 C11 1.5034(12) ?
C8 C9 1.3979(11) ?
C8 H8 0.9500 ?
C9 C12 1.4911(11) ?
C10 H10A 0.9800 ?
C10 H10B 0.9800 ?
C10 H10C 0.9800 ?
C11 H11A 0.9800 ?
C11 H11B 0.9800 ?
C11 H11C 0.9800 ?
C12 H12A 0.9900 ?
C12 H12B 0.9900 ?
C13 C14 1.4018(11) ?
C13 C18 1.4030(11) ?
C14 C15 1.3955(11) ?
C14 C19 1.5048(11) ?
C15 C16 1.3884(12) ?
C15 H15 0.9500 ?
C16 C17 1.3930(12) ?
C16 C20 1.5079(11) ?
C17 C18 1.3992(11) ?
C17 H17 0.9500 ?
C18 C21 1.5032(11) ?
C19 H19A 0.9800 ?
C19 H19B 0.9800 ?
C19 H19C 0.9800 ?
C20 H20A 0.9800 ?
C20 H20B 0.9800 ?
C20 H20C 0.9800 ?
C21 H21A 0.9800 ?
C21 H21B 0.9800 ?
C21 H21C 0.9800 ?
C22 C23 1.4512(11) ?
C22 H22 0.9500 ?
C23 C24 1.3971(11) ?
C23 C28 1.4074(11) ?
C24 C25 1.3863(12) ?
C24 H24 0.9500 ?
C25 C26 1.3843(12) ?
C25 H25 0.9500 ?
C26 C27 1.3977(12) ?
C26 H26 0.9500 ?
C27 C28 1.3870(11) ?
C27 H27 0.9500 ?
C29 C30 1.5078(12) ?
C29 C31 1.5146(12) ?
C29 H29 1.0000 ?
C30 H30A 0.9800 ?
C30 H30B 0.9800 ?
C30 H30C 0.9800 ?
C31 H31A 0.9800 ?
C31 H31B 0.9800 ?
C31 H31C 0.9800 ?
C32 C33 1.5358(11) ?
C33 C35 1.5302(12) ?
C33 C34 1.5371(12) ?
C33 C36 1.5376(11) ?
C34 H34A 0.9800 ?
C34 H34B 0.9800 ?
C34 H34C 0.9800 ?
C35 H35A 0.9800 ?
C35 H35B 0.9800 ?
C35 H35C 0.9800 ?
C36 C41 1.3930(11) ?
C36 C37 1.4015(11) ?
C37 C38 1.3844(12) ?
C37 H37 0.9500 ?
C38 C39 1.3861(13) ?
C38 H38 0.9500 ?
C39 C40 1.3827(13) ?
C39 H39 0.9500 ?
C40 C41 1.3904(12) ?
C40 H40 0.9500 ?
C41 H41 0.9500 ?
C51 Cl2A 1.743(4) ?
C51 Cl1B 1.7430(16) ?
C51 Cl1A 1.750(2) ?
C51 Cl2B 1.752(2) ?
C51 H51A 0.9900 ?
C51 H51B 0.9900 ?
C51 H51C 0.9900 ?
C51 H51D 0.9900 ?
